data_4516404
loop_
_publ_author_name
'Li, Ping'
'Hwang, Jungwun'
'Maier, Josef M.'
'Zhao, Chen'
'Kaborda, Darya V.'
'Smith, Mark D.'
'Pellechia, Perry J.'
'Shimizu, Ken D.'

_publ_section_title
;
 Correlation between Solid-State and Solution Conformational Ratios in a
 Series of N-(o-Tolyl)Succinimide Molecular Rotors
;
_journal_issue 8
_journal_name_full 'Crystal Growth &amp; Design'
_journal_page_first 3561
_journal_paper_doi 10.1021/acs.cgd.5b00906
_journal_volume 15
_journal_year 2015
_chemical_formula_moiety 'C24 H18 N2 O2'
_chemical_formula_sum 'C24 H18 N2 O2'
_chemical_formula_weight 366.40
_space_group_crystal_system monoclinic
_space_group_IT_number 14
_space_group_name_Hall '-P 2ybc'
_space_group_name_H-M_alt 'P 1 21/c 1'
_atom_sites_solution_hydrogens geom
_atom_sites_solution_primary direct
_audit_creation_date 2014-09-25
_audit_creation_method
;
Olex2 1.2
(compiled 2014.09.19 svn.r3010 for OlexSys, GUI svn.r4874)
;
_cell_angle_alpha 90
_cell_angle_beta 113.124(3)
_cell_angle_gamma 90
_cell_formula_units_Z 8
_cell_length_a 17.7048(17)
_cell_length_b 15.0244(15)
_cell_length_c 14.9507(14)
_cell_measurement_reflns_used 7036
_cell_measurement_temperature 100(2)
_cell_measurement_theta_max 26.374
_cell_measurement_theta_min 2.655
_cell_volume 3657.4(6)
_computing_cell_refinement 'SAINT v6.45A (Bruker, 2003)'
_computing_data_collection 'SMART v5.631 (Bruker, 2003)'
_computing_data_reduction 'SAINT v6.45A (Bruker, 2003)'
_computing_molecular_graphics 'Olex2 (Dolomanov et al., 2009)'
_computing_publication_material 'Olex2 (Dolomanov et al., 2009)'
_computing_structure_refinement 'ShelXL (Sheldrick, 2008)'
_computing_structure_solution 'ShelXT (Sheldrick, 2008)'
_diffrn_ambient_temperature 100(2)
_diffrn_measured_fraction_theta_full 1.000
_diffrn_measured_fraction_theta_max 0.996
_diffrn_measurement_device_type 'CCD area detector'
_diffrn_measurement_method 'phi and omega scans'
_diffrn_radiation_monochromator graphite
_diffrn_radiation_type MoK\a
_diffrn_radiation_wavelength 0.71073
_diffrn_reflns_av_R_equivalents 0.0580
_diffrn_reflns_av_unetI/netI 0.0372
_diffrn_reflns_Laue_measured_fraction_full 1.000
_diffrn_reflns_Laue_measured_fraction_max 0.996
_diffrn_reflns_limit_h_max 22
_diffrn_reflns_limit_h_min -20
_diffrn_reflns_limit_k_max 18
_diffrn_reflns_limit_k_min -18
_diffrn_reflns_limit_l_max 18
_diffrn_reflns_limit_l_min -18
_diffrn_reflns_number 50991
_diffrn_reflns_point_group_measured_fraction_full 1.000
_diffrn_reflns_point_group_measured_fraction_max 0.996
_diffrn_reflns_theta_full 26.000
_diffrn_reflns_theta_max 26.412
_diffrn_reflns_theta_min 1.844
_diffrn_source_current 35.0
_diffrn_source_power 1.575
_diffrn_source_voltage 45.0
_exptl_absorpt_coefficient_mu 0.086
_exptl_absorpt_correction_type none
_exptl_crystal_colour colorless
_exptl_crystal_density_diffrn 1.331
_exptl_crystal_description wedge
_exptl_crystal_F_000 1536
_exptl_crystal_size_max 0.5
_exptl_crystal_size_mid 0.46
_exptl_crystal_size_min 0.38
_refine_diff_density_max 0.270
_refine_diff_density_min -0.198
_refine_diff_density_rms 0.040
_refine_ls_extinction_method none
_refine_ls_goodness_of_fit_ref 1.043
_refine_ls_hydrogen_treatment constr
_refine_ls_matrix_type full
_refine_ls_number_parameters 507
_refine_ls_number_reflns 7481
_refine_ls_number_restraints 0
_refine_ls_restrained_S_all 1.043
_refine_ls_R_factor_all 0.0540
_refine_ls_R_factor_gt 0.0394
_refine_ls_shift/su_max 0.001
_refine_ls_shift/su_mean 0.000
_refine_ls_structure_factor_coef Fsqd
_refine_ls_weighting_details 'w=1/[\s^2^(Fo^2^)+(0.0520P)^2^] where P=(Fo^2^+2Fc^2^)/3'
_refine_ls_weighting_scheme calc
_refine_ls_wR_factor_gt 0.0920
_refine_ls_wR_factor_ref 0.0978
_reflns_number_gt 5825
_reflns_number_total 7481
_reflns_threshold_expression 'I > 2\s(I)'
_cod_data_source_file cg5b00906_si_002.cif
_cod_data_source_block 19(hjb243)
_cod_database_code 4516404
_shelxl_version_number 2014/6
_shelx_space_group_comment
;
The symmetry employed for this shelxl refinement is uniquely defined
by the following loop, which should always be used as a source of
symmetry information in preference to the above space-group names.
They are only intended as comments.
;
_shelx_estimated_absorpt_t_max 0.968
_shelx_estimated_absorpt_t_min 0.958
_olex2_refinement_description
;
1. Fixed Uiso
 At 1.2 times of:
  All C(H) groups
 At 1.5 times of:
  All C(H,H,H) groups
2.a Ternary CH refined with riding coordinates:
 C1A(H1A), C2A(H2A), C5A(H5A), C6A(H6A), C1B(H1B), C2B(H2B), C5B(H5B), C6B(H6B)
2.b Aromatic/amide H refined with riding coordinates:
 C9A(H9A), C10A(H10A), C11A(H11A), C12A(H12A), C15A(H15A), C16A(H16A),
 C17A(H17A), C18A(H18A), C21A(H21A), C22A(H22A), C23A(H23A), C9B(H9B),
 C10B(H10B), C11B(H11B), C12B(H12B), C15B(H15B), C16B(H16B), C17B(H17B),
 C18B(H18B), C21B(H21B), C22B(H22B), C23B(H23B)
2.c Idealised Me refined as rotating group:
 C24A(H24A,H24B,H24C), C24B(H24D,H24E,H24F)
;
_olex2_submission_special_instructions 'No special instructions were received'

loop_
_space_group_symop_operation_xyz
'x, y, z'
'-x, y+1/2, -z+1/2'
'-x, -y, -z'
'x, -y-1/2, z-1/2'

loop_
_atom_site_label
_atom_site_type_symbol
_atom_site_fract_x
_atom_site_fract_y
_atom_site_fract_z
_atom_site_U_iso_or_equiv
_atom_site_adp_type
_atom_site_occupancy
_atom_site_site_symmetry_order
_atom_site_calc_flag
_atom_site_refinement_flags_posn
O1A O 0.00320(6) 0.82339(6) 0.24341(7) 0.0256(2) Uani 1 1 d .
O2A O 0.15060(6) 0.71039(7) 0.07868(7) 0.0309(3) Uani 1 1 d .
N1A N 0.08410(7) 0.75239(7) 0.17678(8) 0.0204(3) Uani 1 1 d .
N2A N 0.16434(8) 0.54424(8) 0.38137(9) 0.0301(3) Uani 1 1 d .
C1A C -0.09496(8) 0.85356(9) 0.02385(9) 0.0196(3) Uani 1 1 d .
H1A H -0.1295 0.8772 0.0577 0.024 Uiso 1 1 calc R
C2A C -0.00119(8) 0.86817(9) 0.08447(9) 0.0193(3) Uani 1 1 d .
H2A H 0.0110 0.9329 0.0984 0.023 Uiso 1 1 calc R
C3A C 0.02656(8) 0.81563(9) 0.17803(9) 0.0201(3) Uani 1 1 d .
C4A C 0.10181(8) 0.75768(9) 0.09360(9) 0.0218(3) Uani 1 1 d .
C5A C 0.04882(8) 0.83016(9) 0.02884(9) 0.0202(3) Uani 1 1 d .
H5A H 0.0838 0.8776 0.0177 0.024 Uiso 1 1 calc R
C6A C -0.01065(8) 0.78970(9) -0.07015(9) 0.0197(3) Uani 1 1 d .
H6A H 0.0195 0.7646 -0.1087 0.024 Uiso 1 1 calc R
C7A C -0.06121(8) 0.71993(9) -0.04550(9) 0.0195(3) Uani 1 1 d .
C8A C -0.10707(8) 0.75473(9) 0.00431(9) 0.0193(3) Uani 1 1 d .
C9A C -0.15666(8) 0.69917(9) 0.03183(10) 0.0233(3) Uani 1 1 d .
H9A H -0.1876 0.7222 0.0662 0.028 Uiso 1 1 calc R
C10A C -0.16054(9) 0.60931(10) 0.00847(10) 0.0269(3) Uani 1 1 d .
H10A H -0.1955 0.5711 0.0256 0.032 Uiso 1 1 calc R
C11A C -0.11431(9) 0.57472(9) -0.03935(10) 0.0272(3) Uani 1 1 d .
H11A H -0.1172 0.5130 -0.0540 0.033 Uiso 1 1 calc R
C12A C -0.06354(9) 0.62983(9) -0.06622(9) 0.0235(3) Uani 1 1 d .
H12A H -0.0311 0.6061 -0.0982 0.028 Uiso 1 1 calc R
C13A C -0.06793(8) 0.86446(9) -0.12317(9) 0.0196(3) Uani 1 1 d .
C14A C -0.11299(8) 0.89914(9) -0.07254(9) 0.0196(3) Uani 1 1 d .
C15A C -0.16849(8) 0.96759(9) -0.11215(9) 0.0216(3) Uani 1 1 d .
H15A H -0.1997 0.9907 -0.0782 0.026 Uiso 1 1 calc R
C16A C -0.17794(8) 1.00199(9) -0.20236(10) 0.0237(3) Uani 1 1 d .
H16A H -0.2152 1.0496 -0.2297 0.028 Uiso 1 1 calc R
C17A C -0.13362(8) 0.96752(9) -0.25251(10) 0.0248(3) Uani 1 1 d .
H17A H -0.1406 0.9917 -0.3140 0.030 Uiso 1 1 calc R
C18A C -0.07885(8) 0.89778(9) -0.21370(9) 0.0223(3) Uani 1 1 d .
H18A H -0.0493 0.8733 -0.2489 0.027 Uiso 1 1 calc R
C19A C 0.11409(8) 0.68202(9) 0.24734(9) 0.0213(3) Uani 1 1 d .
C20A C 0.16487(8) 0.70091(9) 0.34278(10) 0.0226(3) Uani 1 1 d .
C21A C 0.18780(9) 0.62778(10) 0.40596(10) 0.0257(3) Uani 1 1 d .
H21A H 0.2230 0.6389 0.4718 0.031 Uiso 1 1 calc R
C22A C 0.11601(9) 0.52884(10) 0.28772(11) 0.0300(3) Uani 1 1 d .
H22A H 0.0991 0.4695 0.2682 0.036 Uiso 1 1 calc R
C23A C 0.08985(9) 0.59532(9) 0.21869(10) 0.0260(3) Uani 1 1 d .
H23A H 0.0560 0.5820 0.1530 0.031 Uiso 1 1 calc R
C24A C 0.19447(9) 0.79206(10) 0.37887(10) 0.0272(3) Uani 1 1 d .
H24A H 0.1922 0.8296 0.3242 0.041 Uiso 1 1 calc GR
H24B H 0.2512 0.7888 0.4269 0.041 Uiso 1 1 calc GR
H24C H 0.1595 0.8178 0.4093 0.041 Uiso 1 1 calc GR
O1B O 0.46372(6) 0.15422(6) 0.25716(7) 0.0270(2) Uani 1 1 d .
O2B O 0.59869(6) 0.28750(7) 0.55167(7) 0.0297(2) Uani 1 1 d .
N1B N 0.53662(7) 0.23672(7) 0.39426(8) 0.0211(3) Uani 1 1 d .
N2B N 0.64601(8) 0.40592(9) 0.25565(9) 0.0332(3) Uani 1 1 d .
C1B C 0.37216(8) 0.10087(9) 0.38664(9) 0.0195(3) Uani 1 1 d .
H1B H 0.3449 0.0662 0.3252 0.023 Uiso 1 1 calc R
C2B C 0.46650(8) 0.11013(9) 0.41565(9) 0.0201(3) Uani 1 1 d .
H2B H 0.4919 0.0499 0.4213 0.024 Uiso 1 1 calc R
C3B C 0.48614(8) 0.16585(9) 0.34361(10) 0.0215(3) Uani 1 1 d .
C4B C 0.55303(8) 0.23588(9) 0.49381(10) 0.0221(3) Uani 1 1 d .
C5B C 0.50562(8) 0.16014(9) 0.51337(9) 0.0201(3) Uani 1 1 d .
H5B H 0.5444 0.1196 0.5636 0.024 Uiso 1 1 calc R
C6B C 0.43707(8) 0.19220(9) 0.54731(10) 0.0217(3) Uani 1 1 d .
H6B H 0.4597 0.2275 0.6089 0.026 Uiso 1 1 calc R
C7B C 0.37472(8) 0.24417(9) 0.46435(10) 0.0220(3) Uani 1 1 d .
C8B C 0.33946(8) 0.19523(9) 0.37840(10) 0.0212(3) Uani 1 1 d .
C9B C 0.28210(9) 0.23433(10) 0.29559(11) 0.0270(3) Uani 1 1 d .
H9B H 0.2585 0.2015 0.2368 0.032 Uiso 1 1 calc R
C10B C 0.25967(9) 0.32241(10) 0.29997(12) 0.0346(4) Uani 1 1 d .
H10B H 0.2205 0.3498 0.2436 0.041 Uiso 1 1 calc R
C11B C 0.29367(9) 0.37058(10) 0.38528(12) 0.0350(4) Uani 1 1 d .
H11B H 0.2774 0.4306 0.3872 0.042 Uiso 1 1 calc R
C12B C 0.35169(9) 0.33168(9) 0.46847(11) 0.0292(3) Uani 1 1 d .
H12B H 0.3751 0.3647 0.5272 0.035 Uiso 1 1 calc R
C13B C 0.39515(8) 0.10740(9) 0.55844(10) 0.0208(3) Uani 1 1 d .
C14B C 0.36239(8) 0.05724(9) 0.47288(9) 0.0197(3) Uani 1 1 d .
C15B C 0.32527(8) -0.02372(9) 0.47295(10) 0.0213(3) Uani 1 1 d .
H15B H 0.3044 -0.0588 0.4155 0.026 Uiso 1 1 calc R
C16B C 0.31866(8) -0.05347(9) 0.55784(10) 0.0250(3) Uani 1 1 d .
H16B H 0.2933 -0.1091 0.5583 0.030 Uiso 1 1 calc R
C17B C 0.34898(9) -0.00230(10) 0.64155(10) 0.0273(3) Uani 1 1 d .
H17B H 0.3432 -0.0224 0.6988 0.033 Uiso 1 1 calc R
C18B C 0.38776(9) 0.07816(10) 0.64249(10) 0.0250(3) Uani 1 1 d .
H18B H 0.4090 0.1128 0.7002 0.030 Uiso 1 1 calc R
C19B C 0.57427(8) 0.29662(9) 0.34971(9) 0.0219(3) Uani 1 1 d .
C20B C 0.56600(9) 0.38842(9) 0.35398(10) 0.0258(3) Uani 1 1 d .
C21B C 0.60356(9) 0.43887(10) 0.30464(10) 0.0307(4) Uani 1 1 d .
H21B H 0.5985 0.5018 0.3060 0.037 Uiso 1 1 calc R
C22B C 0.65356(9) 0.31734(10) 0.25509(10) 0.0298(3) Uani 1 1 d .
H22B H 0.6846 0.2924 0.2219 0.036 Uiso 1 1 calc R
C23B C 0.61859(9) 0.26060(10) 0.30011(10) 0.0260(3) Uani 1 1 d .
H23B H 0.6247 0.1980 0.2972 0.031 Uiso 1 1 calc R
C24B C 0.51731(10) 0.43371(10) 0.40327(11) 0.0340(4) Uani 1 1 d .
H24D H 0.4673 0.3994 0.3922 0.051 Uiso 1 1 calc GR
H24E H 0.5023 0.4938 0.3766 0.051 Uiso 1 1 calc GR
H24F H 0.5504 0.4376 0.4733 0.051 Uiso 1 1 calc GR

loop_
_atom_site_aniso_label
_atom_site_aniso_U_11
_atom_site_aniso_U_22
_atom_site_aniso_U_33
_atom_site_aniso_U_23
_atom_site_aniso_U_13
_atom_site_aniso_U_12
O1A 0.0299(6) 0.0300(6) 0.0193(5) 0.0018(4) 0.0121(4) 0.0049(4)
O2A 0.0253(6) 0.0433(6) 0.0266(6) 0.0033(5) 0.0129(5) 0.0104(5)
N1A 0.0198(6) 0.0240(6) 0.0168(6) 0.0011(5) 0.0066(5) 0.0019(5)
N2A 0.0340(7) 0.0280(7) 0.0298(7) 0.0022(5) 0.0141(6) 0.0064(6)
C1A 0.0191(7) 0.0232(7) 0.0174(7) 0.0001(5) 0.0080(6) 0.0004(6)
C2A 0.0218(7) 0.0180(7) 0.0180(7) -0.0012(5) 0.0076(6) -0.0016(5)
C3A 0.0192(7) 0.0210(7) 0.0180(7) -0.0025(5) 0.0050(6) -0.0031(6)
C4A 0.0171(7) 0.0282(8) 0.0191(7) -0.0020(6) 0.0062(6) -0.0039(6)
C5A 0.0187(7) 0.0232(7) 0.0184(7) -0.0008(5) 0.0072(6) -0.0033(6)
C6A 0.0192(7) 0.0244(7) 0.0155(7) -0.0013(5) 0.0069(5) -0.0005(6)
C7A 0.0173(7) 0.0245(7) 0.0141(6) 0.0003(5) 0.0031(5) -0.0009(6)
C8A 0.0173(7) 0.0238(7) 0.0140(6) 0.0007(5) 0.0030(5) -0.0005(5)
C9A 0.0185(7) 0.0311(8) 0.0194(7) 0.0004(6) 0.0064(6) -0.0024(6)
C10A 0.0250(8) 0.0302(8) 0.0219(7) 0.0030(6) 0.0053(6) -0.0099(6)
C11A 0.0326(8) 0.0209(8) 0.0243(8) -0.0024(6) 0.0070(6) -0.0040(6)
C12A 0.0237(8) 0.0266(8) 0.0181(7) -0.0021(6) 0.0058(6) 0.0003(6)
C13A 0.0179(7) 0.0204(7) 0.0181(7) -0.0022(5) 0.0046(6) -0.0046(5)
C14A 0.0180(7) 0.0210(7) 0.0174(7) -0.0026(5) 0.0044(5) -0.0054(6)
C15A 0.0181(7) 0.0233(7) 0.0218(7) -0.0038(6) 0.0060(6) -0.0023(6)
C16A 0.0209(7) 0.0214(7) 0.0231(7) 0.0012(6) 0.0023(6) -0.0012(6)
C17A 0.0249(8) 0.0291(8) 0.0165(7) 0.0028(6) 0.0039(6) -0.0045(6)
C18A 0.0208(7) 0.0276(8) 0.0182(7) -0.0022(6) 0.0073(6) -0.0039(6)
C19A 0.0184(7) 0.0270(8) 0.0207(7) 0.0030(6) 0.0103(6) 0.0039(6)
C20A 0.0195(7) 0.0287(8) 0.0221(7) 0.0008(6) 0.0108(6) 0.0018(6)
C21A 0.0239(8) 0.0314(8) 0.0223(7) 0.0010(6) 0.0096(6) 0.0033(6)
C22A 0.0341(9) 0.0243(8) 0.0333(9) -0.0022(6) 0.0153(7) 0.0023(7)
C23A 0.0256(8) 0.0269(8) 0.0264(8) -0.0010(6) 0.0114(6) 0.0036(6)
C24A 0.0250(8) 0.0321(8) 0.0229(7) 0.0007(6) 0.0077(6) -0.0023(6)
O1B 0.0305(6) 0.0285(6) 0.0228(6) -0.0021(4) 0.0113(4) -0.0043(4)
O2B 0.0259(6) 0.0317(6) 0.0263(5) -0.0005(4) 0.0048(4) -0.0087(5)
N1B 0.0206(6) 0.0201(6) 0.0223(6) 0.0012(5) 0.0081(5) -0.0013(5)
N2B 0.0328(8) 0.0339(8) 0.0308(7) 0.0054(6) 0.0105(6) -0.0073(6)
C1B 0.0181(7) 0.0189(7) 0.0200(7) -0.0015(5) 0.0059(6) -0.0010(5)
C2B 0.0193(7) 0.0168(7) 0.0230(7) 0.0008(5) 0.0071(6) 0.0025(5)
C3B 0.0182(7) 0.0203(7) 0.0257(8) 0.0009(6) 0.0083(6) 0.0036(6)
C4B 0.0171(7) 0.0234(7) 0.0233(7) 0.0025(6) 0.0054(6) 0.0028(6)
C5B 0.0173(7) 0.0198(7) 0.0205(7) 0.0027(5) 0.0043(6) 0.0004(5)
C6B 0.0208(7) 0.0228(7) 0.0201(7) -0.0023(6) 0.0066(6) -0.0013(6)
C7B 0.0179(7) 0.0217(7) 0.0273(7) -0.0002(6) 0.0100(6) -0.0002(6)
C8B 0.0169(7) 0.0218(7) 0.0252(7) 0.0027(6) 0.0085(6) 0.0006(6)
C9B 0.0204(7) 0.0290(8) 0.0282(8) 0.0045(6) 0.0058(6) -0.0005(6)
C10B 0.0236(8) 0.0315(9) 0.0419(9) 0.0121(7) 0.0057(7) 0.0070(7)
C11B 0.0282(9) 0.0204(8) 0.0550(11) 0.0052(7) 0.0149(8) 0.0075(6)
C12B 0.0254(8) 0.0241(8) 0.0395(9) -0.0050(6) 0.0142(7) -0.0013(6)
C13B 0.0152(7) 0.0220(7) 0.0232(7) 0.0005(6) 0.0056(6) 0.0029(6)
C14B 0.0138(7) 0.0211(7) 0.0226(7) 0.0019(5) 0.0054(6) 0.0037(5)
C15B 0.0170(7) 0.0201(7) 0.0246(7) 0.0009(6) 0.0059(6) 0.0025(6)
C16B 0.0208(7) 0.0222(8) 0.0305(8) 0.0063(6) 0.0084(6) 0.0016(6)
C17B 0.0245(8) 0.0338(8) 0.0231(7) 0.0083(6) 0.0086(6) 0.0026(6)
C18B 0.0214(8) 0.0311(8) 0.0202(7) 0.0001(6) 0.0057(6) 0.0017(6)
C19B 0.0192(7) 0.0233(7) 0.0199(7) 0.0032(6) 0.0041(6) -0.0024(6)
C20B 0.0237(8) 0.0259(8) 0.0229(7) 0.0014(6) 0.0037(6) -0.0011(6)
C21B 0.0326(9) 0.0248(8) 0.0309(8) 0.0026(6) 0.0083(7) -0.0058(7)
C22B 0.0254(8) 0.0366(9) 0.0269(8) 0.0022(7) 0.0095(6) -0.0031(7)
C23B 0.0237(8) 0.0273(8) 0.0247(7) 0.0029(6) 0.0068(6) -0.0004(6)
C24B 0.0404(10) 0.0249(8) 0.0366(9) 0.0006(7) 0.0150(8) 0.0015(7)

loop_
_atom_type_symbol
_atom_type_description
_atom_type_scat_dispersion_real
_atom_type_scat_dispersion_imag
_atom_type_scat_source
C C 0.0033 0.0016 'International Tables Vol C Tables 4.2.6.8 and 6.1.1.4'
H H 0.0000 0.0000 'International Tables Vol C Tables 4.2.6.8 and 6.1.1.4'
N N 0.0061 0.0033 'International Tables Vol C Tables 4.2.6.8 and 6.1.1.4'
O O 0.0106 0.0060 'International Tables Vol C Tables 4.2.6.8 and 6.1.1.4'

loop_
_geom_angle_atom_site_label_1
_geom_angle_atom_site_label_2
_geom_angle_atom_site_label_3
_geom_angle
C3A N1A C4A 113.08(11)
C3A N1A C19A 123.38(11)
C4A N1A C19A 123.10(11)
C21A N2A C22A 116.95(12)
C2A C1A H1A 112.2
C8A C1A H1A 112.2
C8A C1A C2A 106.72(11)
C14A C1A H1A 112.2
C14A C1A C2A 105.53(10)
C14A C1A C8A 107.44(10)
C1A C2A H2A 110.5
C3A C2A C1A 110.41(11)
C3A C2A H2A 110.5
C3A C2A C5A 105.01(11)
C5A C2A C1A 109.82(10)
C5A C2A H2A 110.5
O1A C3A N1A 124.01(12)
O1A C3A C2A 127.52(12)
N1A C3A C2A 108.45(11)
O2A C4A N1A 123.94(13)
O2A C4A C5A 127.97(12)
N1A C4A C5A 108.09(11)
C2A C5A H5A 110.5
C2A C5A C6A 109.79(11)
C4A C5A C2A 105.33(11)
C4A C5A H5A 110.5
C4A C5A C6A 110.10(11)
C6A C5A H5A 110.5
C5A C6A H6A 112.2
C7A C6A C5A 106.34(10)
C7A C6A H6A 112.2
C13A C6A C5A 105.73(10)
C13A C6A H6A 112.2
C13A C6A C7A 107.62(11)
C8A C7A C6A 113.10(11)
C12A C7A C6A 126.16(12)
C12A C7A C8A 120.73(13)
C7A C8A C1A 113.67(12)
C9A C8A C1A 126.32(12)
C9A C8A C7A 120.01(13)
C8A C9A H9A 120.5
C8A C9A C10A 119.02(13)
C10A C9A H9A 120.5
C9A C10A H10A 119.5
C11A C10A C9A 120.96(13)
C11A C10A H10A 119.5
C10A C11A H11A 119.8
C10A C11A C12A 120.41(13)
C12A C11A H11A 119.8
C7A C12A C11A 118.83(13)
C7A C12A H12A 120.6
C11A C12A H12A 120.6
C14A C13A C6A 113.63(11)
C18A C13A C6A 126.07(12)
C18A C13A C14A 120.29(13)
C13A C14A C1A 113.28(12)
C15A C14A C1A 126.36(12)
C15A C14A C13A 120.35(12)
C14A C15A H15A 120.5
C14A C15A C16A 119.04(13)
C16A C15A H15A 120.5
C15A C16A H16A 119.7
C17A C16A C15A 120.60(13)
C17A C16A H16A 119.7
C16A C17A H17A 119.7
C16A C17A C18A 120.52(13)
C18A C17A H17A 119.7
C13A C18A C17A 119.18(13)
C13A C18A H18A 120.4
C17A C18A H18A 120.4
C20A C19A N1A 120.52(12)
C20A C19A C23A 120.54(13)
C23A C19A N1A 118.92(12)
C19A C20A C21A 115.65(13)
C19A C20A C24A 123.74(12)
C21A C20A C24A 120.61(12)
N2A C21A C20A 125.33(13)
N2A C21A H21A 117.3
C20A C21A H21A 117.3
N2A C22A H22A 118.5
N2A C22A C23A 122.98(14)
C23A C22A H22A 118.5
C19A C23A H23A 120.7
C22A C23A C19A 118.51(13)
C22A C23A H23A 120.7
C20A C24A H24A 109.5
C20A C24A H24B 109.5
C20A C24A H24C 109.5
H24A C24A H24B 109.5
H24A C24A H24C 109.5
H24B C24A H24C 109.5
C3B N1B C19B 122.67(11)
C4B N1B C3B 112.87(11)
C4B N1B C19B 124.09(11)
C21B N2B C22B 116.86(13)
C2B C1B H1B 112.4
C8B C1B H1B 112.4
C8B C1B C2B 105.80(10)
C14B C1B H1B 112.4
C14B C1B C2B 105.66(10)
C14B C1B C8B 107.80(11)
C1B C2B H2B 109.9
C3B C2B C1B 111.91(11)
C3B C2B H2B 109.9
C3B C2B C5B 105.19(11)
C5B C2B C1B 109.89(11)
C5B C2B H2B 109.9
O1B C3B N1B 124.00(12)
O1B C3B C2B 127.83(13)
N1B C3B C2B 108.17(11)
O2B C4B N1B 123.90(13)
O2B C4B C5B 127.81(13)
N1B C4B C5B 108.29(11)
C2B C5B H5B 109.6
C2B C5B C6B 109.88(11)
C4B C5B C2B 105.09(11)
C4B C5B H5B 109.6
C4B C5B C6B 113.09(11)
C6B C5B H5B 109.6
C5B C6B H6B 112.4
C7B C6B C5B 107.59(11)
C7B C6B H6B 112.4
C7B C6B C13B 107.01(11)
C13B C6B C5B 104.62(11)
C13B C6B H6B 112.4
C8B C7B C6B 113.63(12)
C12B C7B C6B 125.87(13)
C12B C7B C8B 120.50(13)
C7B C8B C1B 113.48(11)
C9B C8B C1B 126.20(12)
C9B C8B C7B 120.29(13)
C8B C9B H9B 120.5
C8B C9B C10B 118.94(14)
C10B C9B H9B 120.5
C9B C10B H10B 119.6
C11B C10B C9B 120.85(14)
C11B C10B H10B 119.6
C10B C11B H11B 119.8
C10B C11B C12B 120.37(14)
C12B C11B H11B 119.8
C7B C12B C11B 119.04(14)
C7B C12B H12B 120.5
C11B C12B H12B 120.5
C14B C13B C6B 113.41(12)
C18B C13B C6B 126.22(12)
C18B C13B C14B 120.38(13)
C13B C14B C1B 113.57(12)
C15B C14B C1B 126.45(12)
C15B C14B C13B 119.97(12)
C14B C15B H15B 120.2
C14B C15B C16B 119.53(13)
C16B C15B H15B 120.2
C15B C16B H16B 119.9
C17B C16B C15B 120.25(13)
C17B C16B H16B 119.9
C16B C17B H17B 119.8
C16B C17B C18B 120.50(13)
C18B C17B H17B 119.8
C13B C18B C17B 119.33(13)
C13B C18B H18B 120.3
C17B C18B H18B 120.3
C20B C19B N1B 121.71(13)
C23B C19B N1B 117.99(12)
C23B C19B C20B 120.29(13)
C19B C20B C21B 115.71(14)
C19B C20B C24B 124.32(13)
C21B C20B C24B 119.92(13)
N2B C21B C20B 125.25(14)
N2B C21B H21B 117.4
C20B C21B H21B 117.4
N2B C22B H22B 118.4
N2B C22B C23B 123.26(15)
C23B C22B H22B 118.4
C19B C23B H23B 120.7
C22B C23B C19B 118.61(14)
C22B C23B H23B 120.7
C20B C24B H24D 109.5
C20B C24B H24E 109.5
C20B C24B H24F 109.5
H24D C24B H24E 109.5
H24D C24B H24F 109.5
H24E C24B H24F 109.5

loop_
_geom_bond_atom_site_label_1
_geom_bond_atom_site_label_2
_geom_bond_distance
O1A C3A 1.2074(16)
O2A C4A 1.2050(16)
N1A C3A 1.3985(17)
N1A C4A 1.3991(17)
N1A C19A 1.4397(17)
N2A C21A 1.3278(19)
N2A C22A 1.3435(19)
C1A H1A 1.0000
C1A C2A 1.5633(19)
C1A C8A 1.5122(18)
C1A C14A 1.5121(18)
C2A H2A 1.0000
C2A C3A 1.5103(18)
C2A C5A 1.5428(18)
C4A C5A 1.5133(19)
C5A H5A 1.0000
C5A C6A 1.5636(18)
C6A H6A 1.0000
C6A C7A 1.5150(18)
C6A C13A 1.5122(19)
C7A C8A 1.4007(19)
C7A C12A 1.3856(19)
C8A C9A 1.3859(19)
C9A H9A 0.9500
C9A C10A 1.390(2)
C10A H10A 0.9500
C10A C11A 1.382(2)
C11A H11A 0.9500
C11A C12A 1.392(2)
C12A H12A 0.9500
C13A C14A 1.3984(19)
C13A C18A 1.3837(19)
C14A C15A 1.3845(19)
C15A H15A 0.9500
C15A C16A 1.3917(19)
C16A H16A 0.9500
C16A C17A 1.382(2)
C17A H17A 0.9500
C17A C18A 1.390(2)
C18A H18A 0.9500
C19A C20A 1.3847(19)
C19A C23A 1.3857(19)
C20A C21A 1.401(2)
C20A C24A 1.490(2)
C21A H21A 0.9500
C22A H22A 0.9500
C22A C23A 1.379(2)
C23A H23A 0.9500
C24A H24A 0.9800
C24A H24B 0.9800
C24A H24C 0.9800
O1B C3B 1.2065(16)
O2B C4B 1.2059(16)
N1B C3B 1.4051(17)
N1B C4B 1.4000(17)
N1B C19B 1.4307(17)
N2B C21B 1.334(2)
N2B C22B 1.338(2)
C1B H1B 1.0000
C1B C2B 1.5584(19)
C1B C8B 1.5180(18)
C1B C14B 1.5157(18)
C2B H2B 1.0000
C2B C3B 1.5085(19)
C2B C5B 1.5441(18)
C4B C5B 1.5092(19)
C5B H5B 1.0000
C5B C6B 1.5640(19)
C6B H6B 1.0000
C6B C7B 1.5137(19)
C6B C13B 1.5162(19)
C7B C8B 1.3970(19)
C7B C12B 1.3850(19)
C8B C9B 1.3861(19)
C9B H9B 0.9500
C9B C10B 1.391(2)
C10B H10B 0.9500
C10B C11B 1.382(2)
C11B H11B 0.9500
C11B C12B 1.393(2)
C12B H12B 0.9500
C13B C14B 1.3992(19)
C13B C18B 1.3850(19)
C14B C15B 1.3828(19)
C15B H15B 0.9500
C15B C16B 1.3931(19)
C16B H16B 0.9500
C16B C17B 1.385(2)
C17B H17B 0.9500
C17B C18B 1.387(2)
C18B H18B 0.9500
C19B C20B 1.3911(19)
C19B C23B 1.384(2)
C20B C21B 1.395(2)
C20B C24B 1.499(2)
C21B H21B 0.9500
C22B H22B 0.9500
C22B C23B 1.375(2)
C23B H23B 0.9500
C24B H24D 0.9800
C24B H24E 0.9800
C24B H24F 0.9800

loop_
_geom_torsion_atom_site_label_1
_geom_torsion_atom_site_label_2
_geom_torsion_atom_site_label_3
_geom_torsion_atom_site_label_4
_geom_torsion
O2A C4A C5A C2A -179.98(14)
O2A C4A C5A C6A 61.72(18)
N1A C4A C5A C2A 0.96(14)
N1A C4A C5A C6A -117.34(12)
N1A C19A C20A C21A 177.65(12)
N1A C19A C20A C24A -2.3(2)
N1A C19A C23A C22A -177.23(13)
N2A C22A C23A C19A -0.4(2)
C1A C2A C3A O1A -61.66(18)
C1A C2A C3A N1A 116.72(12)
C1A C2A C5A C4A -118.34(11)
C1A C2A C5A C6A 0.17(14)
C1A C8A C9A C10A -179.63(12)
C1A C14A C15A C16A -179.73(12)
C2A C1A C8A C7A -58.37(14)
C2A C1A C8A C9A 120.74(14)
C2A C1A C14A C13A 60.08(14)
C2A C1A C14A C15A -120.92(14)
C2A C5A C6A C7A -57.19(13)
C2A C5A C6A C13A 57.04(13)
C3A N1A C4A O2A 178.79(13)
C3A N1A C4A C5A -2.11(15)
C3A N1A C19A C20A -69.59(17)
C3A N1A C19A C23A 109.00(15)
C3A C2A C5A C4A 0.37(13)
C3A C2A C5A C6A 118.88(11)
C4A N1A C3A O1A -179.19(13)
C4A N1A C3A C2A 2.37(15)
C4A N1A C19A C20A 118.61(14)
C4A N1A C19A C23A -62.80(17)
C4A C5A C6A C7A 58.33(14)
C4A C5A C6A C13A 172.56(11)
C5A C2A C3A O1A -179.97(13)
C5A C2A C3A N1A -1.59(14)
C5A C6A C7A C8A 59.86(14)
C5A C6A C7A C12A -118.97(14)
C5A C6A C13A C14A -59.27(14)
C5A C6A C13A C18A 121.73(14)
C6A C7A C8A C1A -0.95(15)
C6A C7A C8A C9A 179.89(11)
C6A C7A C12A C11A -179.27(12)
C6A C13A C14A C1A -0.50(16)
C6A C13A C14A C15A -179.56(11)
C6A C13A C18A C17A -179.50(12)
C7A C6A C13A C14A 54.07(14)
C7A C6A C13A C18A -124.93(14)
C7A C8A C9A C10A -0.58(19)
C8A C1A C2A C3A -58.82(13)
C8A C1A C2A C5A 56.50(13)
C8A C1A C14A C13A -53.51(14)
C8A C1A C14A C15A 125.49(14)
C8A C7A C12A C11A 1.99(19)
C8A C9A C10A C11A 1.6(2)
C9A C10A C11A C12A -0.8(2)
C10A C11A C12A C7A -1.0(2)
C12A C7A C8A C1A 177.95(12)
C12A C7A C8A C9A -1.22(19)
C13A C6A C7A C8A -53.07(14)
C13A C6A C7A C12A 128.11(14)
C13A C14A C15A C16A -0.79(19)
C14A C1A C2A C3A -172.92(11)
C14A C1A C2A C5A -57.59(13)
C14A C1A C8A C7A 54.42(14)
C14A C1A C8A C9A -126.47(14)
C14A C13A C18A C17A 1.6(2)
C14A C15A C16A C17A 1.0(2)
C15A C16A C17A C18A 0.1(2)
C16A C17A C18A C13A -1.4(2)
C18A C13A C14A C1A 178.57(12)
C18A C13A C14A C15A -0.50(19)
C19A N1A C3A O1A 8.3(2)
C19A N1A C3A C2A -170.17(11)
C19A N1A C4A O2A -8.7(2)
C19A N1A C4A C5A 170.45(11)
C19A C20A C21A N2A -0.5(2)
C20A C19A C23A C22A 1.4(2)
C21A N2A C22A C23A -0.9(2)
C22A N2A C21A C20A 1.4(2)
C23A C19A C20A C21A -0.9(2)
C23A C19A C20A C24A 179.15(13)
C24A C20A C21A N2A 179.43(14)
O2B C4B C5B C2B -173.16(14)
O2B C4B C5B C6B 66.98(18)
N1B C4B C5B C2B 5.84(14)
N1B C4B C5B C6B -114.02(12)
N1B C19B C20B C21B -177.90(12)
N1B C19B C20B C24B -0.7(2)
N1B C19B C23B C22B 178.56(12)
N2B C22B C23B C19B -0.9(2)
C1B C2B C3B O1B -56.38(18)
C1B C2B C3B N1B 123.51(12)
C1B C2B C5B C4B -126.63(11)
C1B C2B C5B C6B -4.66(14)
C1B C8B C9B C10B -178.91(13)
C1B C14B C15B C16B -177.82(13)
C2B C1B C8B C7B -59.01(14)
C2B C1B C8B C9B 119.23(14)
C2B C1B C14B C13B 61.24(14)
C2B C1B C14B C15B -119.03(14)
C2B C5B C6B C7B -53.06(14)
C2B C5B C6B C13B 60.51(13)
C3B N1B C4B O2B 175.62(13)
C3B N1B C4B C5B -3.42(15)
C3B N1B C19B C20B 127.52(14)
C3B N1B C19B C23B -51.37(17)
C3B C2B C5B C4B -6.00(13)
C3B C2B C5B C6B 115.97(11)
C4B N1B C3B O1B 179.29(13)
C4B N1B C3B C2B -0.61(15)
C4B N1B C19B C20B -59.95(18)
C4B N1B C19B C23B 121.16(14)
C4B C5B C6B C7B 64.02(14)
C4B C5B C6B C13B 177.59(10)
C5B C2B C3B O1B -175.67(13)
C5B C2B C3B N1B 4.22(14)
C5B C6B C7B C8B 58.35(15)
C5B C6B C7B C12B -121.99(15)
C5B C6B C13B C14B -58.28(14)
C5B C6B C13B C18B 121.62(14)
C6B C7B C8B C1B -0.70(16)
C6B C7B C8B C9B -179.05(13)
C6B C7B C12B C11B 179.49(14)
C6B C13B C14B C1B -2.93(16)
C6B C13B C14B C15B 177.32(11)
C6B C13B C18B C17B -178.61(13)
C7B C6B C13B C14B 55.70(15)
C7B C6B C13B C18B -124.40(14)
C7B C8B C9B C10B -0.8(2)
C8B C1B C2B C3B -56.68(14)
C8B C1B C2B C5B 59.80(13)
C8B C1B C14B C13B -51.52(14)
C8B C1B C14B C15B 128.21(14)
C8B C7B C12B C11B -0.9(2)
C8B C9B C10B C11B -0.1(2)
C9B C10B C11B C12B 0.5(2)
C10B C11B C12B C7B 0.0(2)
C12B C7B C8B C1B 179.63(13)
C12B C7B C8B C9B 1.3(2)
C13B C6B C7B C8B -53.60(15)
C13B C6B C7B C12B 126.05(15)
C13B C14B C15B C16B 1.90(19)
C14B C1B C2B C3B -170.84(11)
C14B C1B C2B C5B -54.36(13)
C14B C1B C8B C7B 53.66(15)
C14B C1B C8B C9B -128.11(14)
C14B C13B C18B C17B 1.3(2)
C14B C15B C16B C17B 0.0(2)
C15B C16B C17B C18B -1.3(2)
C16B C17B C18B C13B 0.7(2)
C18B C13B C14B C1B 177.16(12)
C18B C13B C14B C15B -2.6(2)
C19B N1B C3B O1B -7.4(2)
C19B N1B C3B C2B 172.68(11)
C19B N1B C4B O2B 2.4(2)
C19B N1B C4B C5B -176.60(11)
C19B C20B C21B N2B -0.4(2)
C20B C19B C23B C22B -0.3(2)
C21B N2B C22B C23B 1.4(2)
C22B N2B C21B C20B -0.7(2)
C23B C19B C20B C21B 0.97(19)
C23B C19B C20B C24B 178.13(13)
C24B C20B C21B N2B -177.74(14)
